data_4027976
loop_
_publ_author_name
'Benjamin Breiten'
'Markus Jordan'
'Daisuke Taura'
'Michal Zalibera'
'Markus Griesser'
'Daria Confortin'
'Corinne Boudon'
'Jean-Paul Gisselbrecht'
'W. Bernd Schweizer'
'Georg Gescheidt'
'Fran\,cois Diederich'

_publ_contact_author_email schweizer@org.chem.ethz.ch
_publ_contact_author_name 'B. Schweizer'
_publ_section_title
;
 Donor-Substituted Octacyano[4]dendralenes: Investigation of \p-Electron
 Delocalization in Their Radical Ions
;
_journal_name_full 'Journal of Organic Chemistry'
_journal_page_first 1760
_journal_page_last 1767
_journal_paper_doi 10.1021/jo301194y
_journal_volume 78
_journal_year 2013
_chemical_formula_moiety 'C34 H19 Fe N9'
_chemical_formula_sum 'C34 H19 Fe N9'
_chemical_formula_weight 609.43
_chemical_name_systematic
; 
 ? 
;
_space_group_IT_number 14
_symmetry_cell_setting monoclinic
_symmetry_space_group_name_Hall '-P 2ybc'
_symmetry_space_group_name_H-M 'P 1 21/c 1'
_atom_sites_solution_hydrogens geom
_atom_sites_solution_primary direct
_atom_sites_solution_secondary difmap
_audit_creation_method SHELXL-97
_cell_angle_alpha 90.00
_cell_angle_beta 104.307(5)
_cell_angle_gamma 90.00
_cell_formula_units_Z 4
_cell_length_a 7.4036(5)
_cell_length_b 40.272(3)
_cell_length_c 9.8627(6)
_cell_measurement_reflns_used 1990
_cell_measurement_temperature 100(2)
_cell_measurement_theta_max 59.27
_cell_measurement_theta_min 4.39
_cell_volume 2849.4(3)
_computing_cell_refinement 'Bruker SAINT'
_computing_data_collection 'Bruker APEX2'
_computing_data_reduction 'Bruker SAINT'
_computing_molecular_graphics 'Platon, Ortep'
_computing_publication_material 'Bruker SHELXTL'
_computing_structure_refinement 'OLEX2 (Dolomanov, 2009), SHELXL-97 (Sheldrick, 2008)'
_computing_structure_solution 'SHELXS-97 (Sheldrick, 2008)'
_diffrn_ambient_temperature 100(2)
_diffrn_measured_fraction_theta_full 0.967
_diffrn_measured_fraction_theta_max 0.967
_diffrn_measurement_device_type 'Bruker APEX-II CCD'
_diffrn_measurement_method '\f and \w scans'
_diffrn_radiation_monochromator graphite
_diffrn_radiation_source 'fine-focus sealed tube'
_diffrn_radiation_type CuK\a
_diffrn_radiation_wavelength 1.54178
_diffrn_reflns_av_R_equivalents 0.1459
_diffrn_reflns_av_sigmaI/netI 0.1763
_diffrn_reflns_limit_h_max 8
_diffrn_reflns_limit_h_min -5
_diffrn_reflns_limit_k_max 45
_diffrn_reflns_limit_k_min -42
_diffrn_reflns_limit_l_max 9
_diffrn_reflns_limit_l_min -11
_diffrn_reflns_number 12734
_diffrn_reflns_theta_full 60.23
_diffrn_reflns_theta_max 60.23
_diffrn_reflns_theta_min 2.19
_exptl_absorpt_coefficient_mu 4.580
_exptl_absorpt_correction_T_max 0.9686
_exptl_absorpt_correction_T_min 0.7108
_exptl_absorpt_correction_type none
_exptl_absorpt_process_details SADABS
_exptl_crystal_density_diffrn 1.421
_exptl_crystal_density_meas 0
_exptl_crystal_F_000 1248
_exptl_crystal_size_max 0.08
_exptl_crystal_size_mid 0.04
_exptl_crystal_size_min 0.01
_refine_diff_density_max 0.600
_refine_diff_density_min -1.618
_refine_diff_density_rms 0.137
_refine_ls_extinction_method none
_refine_ls_goodness_of_fit_ref 1.066
_refine_ls_hydrogen_treatment mixed
_refine_ls_matrix_type full
_refine_ls_number_parameters 399
_refine_ls_number_reflns 4125
_refine_ls_number_restraints 0
_refine_ls_restrained_S_all 1.066
_refine_ls_R_factor_all 0.1535
_refine_ls_R_factor_gt 0.0603
_refine_ls_shift/su_max 0.043
_refine_ls_shift/su_mean 0.004
_refine_ls_structure_factor_coef Fsqd
_refine_ls_weighting_details 'calc w=1/[\s^2^(Fo^2^)+(0.1000P)^2^+0.0000P] where P=(Fo^2^+2Fc^2^)/3'
_refine_ls_weighting_scheme calc
_refine_ls_wR_factor_gt 0.1540
_refine_ls_wR_factor_ref 0.1831
_reflns_number_gt 2705
_reflns_number_total 4125
_reflns_threshold_expression >2sigma(I)
_cod_data_source_file jo301194y_si_001.cif
_cod_data_source_block 1
_cod_original_cell_volume 2849.5(3)
_cod_database_code 4027976

loop_
_symmetry_equiv_pos_as_xyz
'x, y, z'
'-x, y+1/2, -z+1/2'
'-x, -y, -z'
'x, -y-1/2, z-1/2'

loop_
_atom_site_label
_atom_site_type_symbol
_atom_site_fract_x
_atom_site_fract_y
_atom_site_fract_z
_atom_site_U_iso_or_equiv
_atom_site_adp_type
_atom_site_occupancy
_atom_site_symmetry_multiplicity
_atom_site_calc_flag
_atom_site_refinement_flags
Fe1 Fe 0.45286(9) 0.20017(2) 0.35894(8) 0.0210(3) Uani 1 1 d .
N13 N 0.3571(6) 0.02624(12) 0.2605(5) 0.0336(11) Uani 1 1 d .
N18 N 1.1373(6) 0.11820(13) 1.0263(5) 0.0388(13) Uani 1 1 d .
N20 N 1.1322(6) 0.02542(14) 0.8121(6) 0.0539(16) Uani 1 1 d .
N23 N 0.5223(6) 0.06885(14) 0.9904(5) 0.0397(13) Uani 1 1 d .
N25 N 0.3978(6) 0.17315(13) 0.8976(5) 0.0315(12) Uani 1 1 d .
N28 N 0.9598(6) 0.22540(13) 0.6437(5) 0.0337(12) Uani 1 1 d .
N30 N 0.9076(6) 0.18843(12) 1.0393(6) 0.0335(12) Uani 1 1 d .
N41 N 0.7740(6) 0.12878(13) 0.2161(6) 0.0411(13) Uani 1 1 d .
N43 N 1.1559(6) 0.11950(12) 0.6326(5) 0.0369(13) Uani 1 1 d .
C1 C 0.8004(6) 0.13236(14) 0.3348(6) 0.0280(13) Uani 1 1 d .
C2 C 0.8348(6) 0.13670(13) 0.4828(5) 0.0240(12) Uani 1 1 d .
C3 C 0.7071(6) 0.14896(13) 0.5481(5) 0.0199(12) Uani 1 1 d .
C4 C 0.7560(6) 0.15070(13) 0.7051(5) 0.0213(12) Uani 1 1 d .
C5 C 0.7064(6) 0.12092(13) 0.7793(5) 0.0203(12) Uani 1 1 d .
C6 C 0.7871(6) 0.08842(13) 0.7447(5) 0.0244(12) Uani 1 1 d .
C7 C 0.6823(6) 0.07101(13) 0.6245(5) 0.0242(12) Uani 1 1 d .
C8 C 0.7588(7) 0.04739(14) 0.5466(5) 0.0297(14) Uani 1 1 d .
H8 H 0.9015 0.0409 0.5819 0.036 Uiso 1 1 calc R
C9 C 0.6543(7) 0.03284(14) 0.4281(6) 0.0312(13) Uani 1 1 d .
H9 H 0.7180 0.0156 0.3732 0.037 Uiso 1 1 calc R
C10 C 0.4633(7) 0.04024(14) 0.3770(5) 0.0312(14) Uani 1 1 d .
C11 C 0.3856(7) 0.06357(14) 0.4526(6) 0.0307(14) Uani 1 1 d .
H11 H 0.2425 0.0698 0.4174 0.037 Uiso 1 1 calc R
C12 C 0.4925(6) 0.07850(13) 0.5718(5) 0.0240(12) Uani 1 1 d .
H12 H 0.4293 0.0962 0.6251 0.029 Uiso 1 1 calc R
C14 C 0.4341(8) 0.00136(15) 0.1826(6) 0.0405(15) Uani 1 1 d .
H14C H 0.5444 0.0124 0.1436 0.061 Uiso 1 1 calc R
H14A H 0.3256 -0.0075 0.0958 0.061 Uiso 1 1 calc R
H14B H 0.4892 -0.0192 0.2508 0.061 Uiso 1 1 calc R
C15 C 0.1657(8) 0.03663(16) 0.2048(6) 0.0459(17) Uani 1 1 d .
H15B H 0.0831 0.0294 0.2761 0.069 Uiso 1 1 calc R
H15A H 0.1108 0.0250 0.1045 0.069 Uiso 1 1 calc R
H15C H 0.1607 0.0633 0.1923 0.069 Uiso 1 1 calc R
C16 C 0.9567(6) 0.08020(14) 0.8312(6) 0.0294(14) Uani 1 1 d .
C17 C 1.0543(7) 0.10170(15) 0.9405(6) 0.0313(14) Uani 1 1 d .
C19 C 1.0512(7) 0.04967(16) 0.8188(6) 0.0360(15) Uani 1 1 d .
C21 C 0.5921(6) 0.12202(13) 0.8650(5) 0.0245(13) Uani 1 1 d .
C22 C 0.5534(6) 0.09212(16) 0.9344(6) 0.0273(13) Uani 1 1 d .
C24 C 0.4878(6) 0.15105(15) 0.8852(5) 0.0232(13) Uani 1 1 d .
C26 C 0.8421(6) 0.17757(13) 0.7729(5) 0.0214(12) Uani 1 1 d .
C27 C 0.9042(6) 0.20444(15) 0.6991(5) 0.0231(13) Uani 1 1 d .
C29 C 0.8804(6) 0.18243(13) 0.9214(6) 0.0226(13) Uani 1 1 d .
C31 C 0.5172(6) 0.15942(13) 0.4839(5) 0.0197(12) Uani 1 1 d .
C32 C 0.4148(6) 0.18314(14) 0.5457(5) 0.0260(13) Uani 1 1 d .
H32 H 0.4617 0.1947 0.6448 0.031 Uiso 1 1 calc R
C33 C 0.2398(6) 0.18816(15) 0.4492(5) 0.0281(14) Uani 1 1 d .
H33 H 0.1327 0.2042 0.4638 0.034 Uiso 1 1 calc R
C34 C 0.2328(6) 0.16809(14) 0.3300(6) 0.0297(14) Uani 1 1 d .
H34 H 0.1181 0.1665 0.2413 0.036 Uiso 1 1 calc R
C35 C 0.4030(6) 0.15057(14) 0.3478(5) 0.0275(13) Uani 1 1 d .
H35 H 0.4395 0.1341 0.2750 0.033 Uiso 1 1 calc R
C36 C 0.6849(6) 0.22210(14) 0.3191(5) 0.0271(13) Uani 1 1 d .
H36 H 0.8246 0.2139 0.3555 0.033 Uiso 1 1 calc R
C37 C 0.5927(6) 0.24473(13) 0.3887(5) 0.0260(13) Uani 1 1 d .
H37 H 0.6503 0.2566 0.4855 0.031 Uiso 1 1 calc R
C38 C 0.4087(7) 0.24849(14) 0.3046(6) 0.0309(14) Uani 1 1 d .
H38 H 0.3037 0.2636 0.3287 0.037 Uiso 1 1 calc R
C39 C 0.3883(7) 0.22881(14) 0.1835(6) 0.0300(14) Uani 1 1 d .
H39 H 0.2669 0.2267 0.1002 0.036 Uiso 1 1 calc R
C40 C 0.5605(7) 0.21229(15) 0.1938(5) 0.0291(13) Uani 1 1 d .
H40 H 0.5901 0.1954 0.1196 0.035 Uiso 1 1 calc R
C42 C 1.0155(7) 0.12690(13) 0.5642(6) 0.0238(12) Uani 1 1 d .

loop_
_atom_site_aniso_label
_atom_site_aniso_U_11
_atom_site_aniso_U_22
_atom_site_aniso_U_33
_atom_site_aniso_U_23
_atom_site_aniso_U_13
_atom_site_aniso_U_12
Fe1 0.0185(4) 0.0244(6) 0.0187(5) 0.0017(4) 0.0018(3) -0.0002(3)
N13 0.046(3) 0.023(3) 0.030(3) -0.008(2) 0.006(2) -0.004(2)
N18 0.031(2) 0.041(4) 0.039(3) 0.001(3) -0.002(2) 0.002(2)
N20 0.036(3) 0.035(4) 0.079(4) -0.007(3) -0.009(3) 0.009(2)
N23 0.050(3) 0.036(4) 0.035(3) -0.001(3) 0.015(2) -0.006(2)
N25 0.036(2) 0.037(4) 0.023(3) -0.001(2) 0.010(2) 0.004(2)
N28 0.025(2) 0.040(4) 0.033(3) -0.001(2) 0.002(2) -0.007(2)
N30 0.031(2) 0.024(3) 0.041(4) -0.002(2) 0.001(2) 0.001(2)
N41 0.038(3) 0.049(4) 0.037(3) -0.009(3) 0.010(2) -0.007(2)
N43 0.026(3) 0.046(4) 0.039(3) 0.003(2) 0.010(2) 0.006(2)
C1 0.026(3) 0.030(4) 0.029(4) -0.007(3) 0.009(2) -0.006(2)
C2 0.025(3) 0.022(4) 0.024(3) 0.001(2) 0.005(2) 0.002(2)
C3 0.027(3) 0.014(3) 0.019(3) 0.002(2) 0.007(2) -0.002(2)
C4 0.013(2) 0.026(4) 0.024(3) -0.002(2) 0.003(2) 0.006(2)
C5 0.015(2) 0.027(4) 0.016(3) 0.000(2) -0.0032(19) 0.000(2)
C6 0.021(2) 0.020(3) 0.035(4) 0.002(2) 0.011(2) -0.004(2)
C7 0.024(3) 0.022(3) 0.027(3) -0.003(2) 0.006(2) -0.002(2)
C8 0.031(3) 0.034(4) 0.023(3) 0.009(3) 0.006(2) 0.011(2)
C9 0.044(3) 0.026(4) 0.025(3) 0.002(3) 0.012(3) 0.006(2)
C10 0.038(3) 0.027(4) 0.025(4) 0.004(3) 0.001(3) -0.003(2)
C11 0.032(3) 0.033(4) 0.027(3) -0.005(3) 0.007(2) -0.002(2)
C12 0.024(3) 0.019(3) 0.027(3) 0.000(2) 0.003(2) 0.001(2)
C14 0.066(4) 0.027(4) 0.028(4) -0.005(3) 0.010(3) -0.003(3)
C15 0.049(4) 0.039(4) 0.043(4) -0.009(3) -0.002(3) -0.003(3)
C16 0.022(3) 0.028(4) 0.035(4) -0.002(3) 0.002(2) -0.002(2)
C17 0.019(3) 0.029(4) 0.041(4) 0.009(3) -0.001(2) 0.004(2)
C19 0.020(3) 0.038(4) 0.041(4) -0.002(3) -0.010(2) -0.002(3)
C21 0.020(2) 0.031(4) 0.019(3) 0.002(2) 0.000(2) -0.004(2)
C22 0.020(3) 0.035(4) 0.026(4) -0.003(3) 0.004(2) 0.000(2)
C24 0.026(3) 0.030(4) 0.012(3) 0.002(2) 0.003(2) -0.003(2)
C26 0.020(2) 0.029(4) 0.013(3) 0.000(2) 0.001(2) 0.002(2)
C27 0.018(2) 0.032(4) 0.017(3) -0.008(3) -0.001(2) -0.005(2)
C29 0.019(2) 0.021(3) 0.026(4) -0.005(2) 0.001(2) 0.004(2)
C31 0.020(2) 0.022(3) 0.017(3) 0.009(2) 0.004(2) 0.003(2)
C32 0.014(2) 0.041(4) 0.021(3) 0.004(3) 0.000(2) 0.000(2)
C33 0.020(3) 0.045(4) 0.019(3) 0.011(3) 0.004(2) -0.001(2)
C34 0.019(3) 0.035(4) 0.032(4) 0.011(3) 0.001(2) -0.008(2)
C35 0.027(3) 0.030(4) 0.022(3) -0.004(2) -0.001(2) -0.007(2)
C36 0.023(2) 0.029(4) 0.030(3) 0.006(3) 0.008(2) -0.002(2)
C37 0.027(3) 0.020(3) 0.028(3) -0.002(2) 0.001(2) -0.008(2)
C38 0.032(3) 0.029(4) 0.032(4) 0.009(3) 0.008(2) 0.006(2)
C39 0.029(3) 0.033(4) 0.024(3) 0.006(3) -0.001(2) -0.003(2)
C40 0.039(3) 0.031(4) 0.018(3) -0.001(2) 0.007(2) -0.004(2)
C42 0.024(3) 0.022(3) 0.028(3) 0.005(2) 0.012(2) 0.005(2)

loop_
_atom_type_symbol
_atom_type_description
_atom_type_scat_dispersion_real
_atom_type_scat_dispersion_imag
_atom_type_scat_source
C C 0.0181 0.0091 'International Tables Vol C Tables 4.2.6.8 and 6.1.1.4'
H H 0.0000 0.0000 'International Tables Vol C Tables 4.2.6.8 and 6.1.1.4'
N N 0.0311 0.0180 'International Tables Vol C Tables 4.2.6.8 and 6.1.1.4'
Fe Fe -1.1336 3.1974 'International Tables Vol C Tables 4.2.6.8 and 6.1.1.4'

loop_
_geom_angle_atom_site_label_1
_geom_angle_atom_site_label_2
_geom_angle_atom_site_label_3
_geom_angle
C38 Fe1 C35 156.5(2)
C38 Fe1 C39 40.7(2)
C35 Fe1 C39 120.7(2)
C38 Fe1 C31 159.0(2)
C35 Fe1 C31 41.6(2)
C39 Fe1 C31 160.3(2)
C38 Fe1 C40 68.2(2)
C35 Fe1 C40 107.1(2)
C39 Fe1 C40 40.8(2)
C31 Fe1 C40 126.6(2)
C38 Fe1 C34 120.0(2)
C35 Fe1 C34 40.7(2)
C39 Fe1 C34 103.2(2)
C31 Fe1 C34 68.55(19)
C40 Fe1 C34 119.6(2)
C38 Fe1 C32 120.7(2)
C35 Fe1 C32 69.9(2)
C39 Fe1 C32 153.9(2)
C31 Fe1 C32 41.40(19)
C40 Fe1 C32 164.72(19)
C34 Fe1 C32 68.4(2)
C38 Fe1 C33 104.5(2)
C35 Fe1 C33 69.0(2)
C39 Fe1 C33 117.3(2)
C31 Fe1 C33 68.7(2)
C40 Fe1 C33 153.7(2)
C34 Fe1 C33 40.5(2)
C32 Fe1 C33 40.51(19)
C38 Fe1 C36 67.9(2)
C35 Fe1 C36 124.2(2)
C39 Fe1 C36 68.0(2)
C31 Fe1 C36 112.37(19)
C40 Fe1 C36 40.1(2)
C34 Fe1 C36 157.0(2)
C32 Fe1 C36 128.5(2)
C33 Fe1 C36 162.5(2)
C38 Fe1 C37 40.6(2)
C35 Fe1 C37 160.9(2)
C39 Fe1 C37 68.4(2)
C31 Fe1 C37 125.6(2)
C40 Fe1 C37 67.9(2)
C34 Fe1 C37 158.1(2)
C32 Fe1 C37 109.9(2)
C33 Fe1 C37 123.9(2)
C36 Fe1 C37 40.2(2)
C10 N13 C15 120.9(5)
C10 N13 C14 121.0(5)
C15 N13 C14 118.0(5)
N41 C1 C2 179.5(7)
C3 C2 C1 123.9(4)
C3 C2 C42 119.8(5)
C1 C2 C42 116.3(4)
C2 C3 C31 127.6(5)
C2 C3 C4 119.1(4)
C31 C3 C4 113.3(4)
C26 C4 C5 123.0(5)
C26 C4 C3 120.9(5)
C5 C4 C3 116.1(4)
C21 C5 C4 123.6(5)
C21 C5 C6 121.2(5)
C4 C5 C6 115.1(4)
C16 C6 C7 128.5(5)
C16 C6 C5 114.8(4)
C7 C6 C5 116.6(4)
C12 C7 C8 116.0(5)
C12 C7 C6 119.3(5)
C8 C7 C6 124.6(4)
C9 C8 C7 122.1(5)
C9 C8 H8 118.9
C7 C8 H8 118.9
C8 C9 C10 121.5(5)
C8 C9 H9 119.3
C10 C9 H9 119.3
N13 C10 C9 122.7(5)
N13 C10 C11 120.2(5)
C9 C10 C11 117.2(5)
C12 C11 C10 121.2(5)
C12 C11 H11 119.4
C10 C11 H11 119.4
C11 C12 C7 122.1(5)
C11 C12 H12 119.0
C7 C12 H12 119.0
N13 C14 H14C 109.5
N13 C14 H14A 109.5
H14C C14 H14A 109.5
N13 C14 H14B 109.5
H14C C14 H14B 109.5
H14A C14 H14B 109.5
N13 C15 H15B 109.5
N13 C15 H15A 109.5
H15B C15 H15A 109.5
N13 C15 H15C 109.5
H15B C15 H15C 109.5
H15A C15 H15C 109.5
C6 C16 C17 122.5(5)
C6 C16 C19 122.9(5)
C17 C16 C19 114.6(4)
N18 C17 C16 177.5(6)
N20 C19 C16 177.8(6)
C5 C21 C24 124.0(5)
C5 C21 C22 120.1(5)
C24 C21 C22 115.7(5)
N23 C22 C21 179.0(6)
N25 C24 C21 176.6(5)
C4 C26 C29 124.5(5)
C4 C26 C27 121.6(5)
C29 C26 C27 113.9(5)
N28 C27 C26 177.4(5)
N30 C29 C26 175.6(6)
C32 C31 C35 107.9(4)
C32 C31 C3 124.0(4)
C35 C31 C3 127.9(5)
C32 C31 Fe1 69.8(3)
C35 C31 Fe1 68.9(3)
C3 C31 Fe1 123.6(3)
C33 C32 C31 107.3(5)
C33 C32 Fe1 69.8(3)
C31 C32 Fe1 68.8(3)
C33 C32 H32 126.3
C31 C32 H32 126.3
Fe1 C32 H32 126.6
C34 C33 C32 108.4(5)
C34 C33 Fe1 69.4(3)
C32 C33 Fe1 69.7(3)
C34 C33 H33 125.8
C32 C33 H33 125.8
Fe1 C33 H33 126.7
C35 C34 C33 109.4(4)
C35 C34 Fe1 69.1(3)
C33 C34 Fe1 70.1(3)
C35 C34 H34 125.3
C33 C34 H34 125.3
Fe1 C34 H34 127.1
C34 C35 C31 106.9(5)
C34 C35 Fe1 70.2(3)
C31 C35 Fe1 69.5(3)
C34 C35 H35 126.5
C31 C35 H35 126.6
Fe1 C35 H35 125.4
C40 C36 C37 108.6(4)
C40 C36 Fe1 69.5(3)
C37 C36 Fe1 69.9(3)
C40 C36 H36 125.7
C37 C36 H36 125.7
Fe1 C36 H36 126.4
C36 C37 C38 107.1(5)
C36 C37 Fe1 69.8(3)
C38 C37 Fe1 68.4(3)
C36 C37 H37 126.4
C38 C37 H37 126.4
Fe1 C37 H37 126.9
C39 C38 C37 108.8(5)
C39 C38 Fe1 70.1(3)
C37 C38 Fe1 70.9(3)
C39 C38 H38 125.6
C37 C38 H38 125.6
Fe1 C38 H38 124.9
C38 C39 C40 107.2(4)
C38 C39 Fe1 69.2(3)
C40 C39 Fe1 69.8(3)
C38 C39 H39 126.4
C40 C39 H39 126.4
Fe1 C39 H39 126.1
C36 C40 C39 108.3(5)
C36 C40 Fe1 70.5(3)
C39 C40 Fe1 69.4(3)
C36 C40 H40 125.9
C39 C40 H40 125.9
Fe1 C40 H40 125.9
N43 C42 C2 177.4(6)

loop_
_geom_bond_atom_site_label_1
_geom_bond_atom_site_label_2
_geom_bond_distance
Fe1 C38 2.023(6)
Fe1 C35 2.030(6)
Fe1 C39 2.036(5)
Fe1 C31 2.037(5)
Fe1 C40 2.041(5)
Fe1 C34 2.043(5)
Fe1 C32 2.050(5)
Fe1 C33 2.052(5)
Fe1 C36 2.054(5)
Fe1 C37 2.056(5)
N13 C10 1.345(6)
N13 C15 1.449(7)
N13 C14 1.462(7)
N18 C17 1.131(7)
N20 C19 1.156(7)
N23 C22 1.140(7)
N25 C24 1.136(7)
N28 C27 1.136(6)
N30 C29 1.156(6)
N41 C1 1.147(7)
N43 C42 1.130(6)
C1 C2 1.430(8)
C2 C3 1.361(6)
C2 C42 1.435(7)
C3 C31 1.454(6)
C3 C4 1.503(7)
C4 C26 1.347(7)
C4 C5 1.497(7)
C5 C21 1.337(7)
C5 C6 1.512(7)
C6 C16 1.373(7)
C6 C7 1.430(7)
C7 C12 1.406(6)
C7 C8 1.425(7)
C8 C9 1.364(8)
C8 H8 1.0600
C9 C10 1.410(7)
C9 H9 1.0600
C10 C11 1.408(8)
C11 C12 1.382(7)
C11 H11 1.0600
C12 H12 1.0600
C14 H14C 1.0800
C14 H14A 1.0800
C14 H14B 1.0800
C15 H15B 1.0800
C15 H15A 1.0800
C15 H15C 1.0800
C16 C17 1.431(8)
C16 C19 1.435(8)
C21 C24 1.442(8)
C21 C22 1.448(8)
C26 C29 1.435(7)
C26 C27 1.442(8)
C31 C32 1.445(7)
C31 C35 1.444(7)
C32 C33 1.420(7)
C32 H32 1.0600
C33 C34 1.417(8)
C33 H33 1.0600
C34 C35 1.417(7)
C34 H34 1.0600
C35 H35 1.0600
C36 C40 1.403(7)
C36 C37 1.414(7)
C36 H36 1.0600
C37 C38 1.417(7)
C37 H37 1.0600
C38 C39 1.410(8)
C38 H38 1.0600
C39 C40 1.420(7)
C39 H39 1.0600
C40 H40 1.0600

loop_
_geom_torsion_atom_site_label_1
_geom_torsion_atom_site_label_2
_geom_torsion_atom_site_label_3
_geom_torsion_atom_site_label_4
_geom_torsion
N41 C1 C2 C3 -178(100)
N41 C1 C2 C42 1(69)
C1 C2 C3 C31 0.6(9)
C42 C2 C3 C31 -178.6(5)
C1 C2 C3 C4 176.8(5)
C42 C2 C3 C4 -2.4(8)
C2 C3 C4 C26 88.3(6)
C31 C3 C4 C26 -95.0(5)
C2 C3 C4 C5 -90.7(5)
C31 C3 C4 C5 86.0(5)
C26 C4 C5 C21 60.4(6)
C3 C4 C5 C21 -120.7(5)
C26 C4 C5 C6 -122.8(5)
C3 C4 C5 C6 56.2(5)
C21 C5 C6 C16 -91.6(5)
C4 C5 C6 C16 91.5(5)
C21 C5 C6 C7 90.8(6)
C4 C5 C6 C7 -86.2(5)
C16 C6 C7 C12 163.5(5)
C5 C6 C7 C12 -19.2(7)
C16 C6 C7 C8 -20.4(9)
C5 C6 C7 C8 156.9(5)
C12 C7 C8 C9 -0.1(8)
C6 C7 C8 C9 -176.3(5)
C7 C8 C9 C10 -0.7(9)
C15 N13 C10 C9 -174.6(5)
C14 N13 C10 C9 2.2(8)
C15 N13 C10 C11 4.7(8)
C14 N13 C10 C11 -178.5(5)
C8 C9 C10 N13 -179.9(5)
C8 C9 C10 C11 0.7(8)
N13 C10 C11 C12 -179.4(5)
C9 C10 C11 C12 0.0(9)
C10 C11 C12 C7 -0.7(9)
C8 C7 C12 C11 0.8(8)
C6 C7 C12 C11 177.2(5)
C7 C6 C16 C17 173.8(5)
C5 C6 C16 C17 -3.5(7)
C7 C6 C16 C19 -5.5(9)
C5 C6 C16 C19 177.2(5)
C6 C16 C17 N18 -152(16)
C19 C16 C17 N18 27(16)
C6 C16 C19 N20 176(100)
C17 C16 C19 N20 -3(18)
C4 C5 C21 C24 6.8(7)
C6 C5 C21 C24 -169.9(4)
C4 C5 C21 C22 -179.1(4)
C6 C5 C21 C22 4.3(7)
C5 C21 C22 N23 158(33)
C24 C21 C22 N23 -27(33)
C5 C21 C24 N25 109(9)
C22 C21 C24 N25 -65(10)
C5 C4 C26 C29 -6.3(7)
C3 C4 C26 C29 174.8(4)
C5 C4 C26 C27 173.9(4)
C3 C4 C26 C27 -5.1(7)
C4 C26 C27 N28 -119(13)
C29 C26 C27 N28 61(14)
C4 C26 C29 N30 -137(6)
C27 C26 C29 N30 42(7)
C2 C3 C31 C32 -155.2(5)
C4 C3 C31 C32 28.4(7)
C2 C3 C31 C35 20.0(9)
C4 C3 C31 C35 -156.4(5)
C2 C3 C31 Fe1 -68.2(7)
C4 C3 C31 Fe1 115.4(4)
C38 Fe1 C31 C32 37.1(6)
C35 Fe1 C31 C32 -119.6(4)
C39 Fe1 C31 C32 -149.4(5)
C40 Fe1 C31 C32 167.0(3)
C34 Fe1 C31 C32 -81.3(3)
C33 Fe1 C31 C32 -37.6(3)
C36 Fe1 C31 C32 123.5(3)
C37 Fe1 C31 C32 79.6(3)
C38 Fe1 C31 C35 156.7(5)
C39 Fe1 C31 C35 -29.8(6)
C40 Fe1 C31 C35 -73.4(3)
C34 Fe1 C31 C35 38.4(3)
C32 Fe1 C31 C35 119.6(4)
C33 Fe1 C31 C35 82.0(3)
C36 Fe1 C31 C35 -116.9(3)
C37 Fe1 C31 C35 -160.8(3)
C38 Fe1 C31 C3 -81.0(7)
C35 Fe1 C31 C3 122.3(5)
C39 Fe1 C31 C3 92.5(7)
C40 Fe1 C31 C3 48.9(5)
C34 Fe1 C31 C3 160.6(5)
C32 Fe1 C31 C3 -118.1(5)
C33 Fe1 C31 C3 -155.7(5)
C36 Fe1 C31 C3 5.4(5)
C37 Fe1 C31 C3 -38.5(5)
C35 C31 C32 C33 0.9(6)
C3 C31 C32 C33 177.0(4)
Fe1 C31 C32 C33 59.4(4)
C35 C31 C32 Fe1 -58.5(3)
C3 C31 C32 Fe1 117.5(5)
C38 Fe1 C32 C33 75.7(4)
C35 Fe1 C32 C33 -80.9(4)
C39 Fe1 C32 C33 38.2(6)
C31 Fe1 C32 C33 -118.9(5)
C40 Fe1 C32 C33 -162.0(8)
C34 Fe1 C32 C33 -37.3(3)
C36 Fe1 C32 C33 160.8(3)
C37 Fe1 C32 C33 119.3(3)
C38 Fe1 C32 C31 -165.4(3)
C35 Fe1 C32 C31 37.9(3)
C39 Fe1 C32 C31 157.0(4)
C40 Fe1 C32 C31 -43.2(9)
C34 Fe1 C32 C31 81.6(3)
C33 Fe1 C32 C31 118.9(5)
C36 Fe1 C32 C31 -80.3(4)
C37 Fe1 C32 C31 -121.8(3)
C31 C32 C33 C34 0.0(6)
Fe1 C32 C33 C34 58.8(4)
C31 C32 C33 Fe1 -58.8(4)
C38 Fe1 C33 C34 119.5(3)
C35 Fe1 C33 C34 -36.7(3)
C39 Fe1 C33 C34 77.9(4)
C31 Fe1 C33 C34 -81.5(3)
C40 Fe1 C33 C34 49.5(7)
C32 Fe1 C33 C34 -119.9(5)
C36 Fe1 C33 C34 -178.6(6)
C37 Fe1 C33 C34 159.1(3)
C38 Fe1 C33 C32 -120.6(3)
C35 Fe1 C33 C32 83.2(4)
C39 Fe1 C33 C32 -162.2(3)
C31 Fe1 C33 C32 38.4(3)
C40 Fe1 C33 C32 169.4(5)
C34 Fe1 C33 C32 119.9(5)
C36 Fe1 C33 C32 -58.7(8)
C37 Fe1 C33 C32 -81.0(4)
C32 C33 C34 C35 -0.9(6)
Fe1 C33 C34 C35 58.0(4)
C32 C33 C34 Fe1 -59.0(4)
C38 Fe1 C34 C35 162.2(3)
C39 Fe1 C34 C35 122.1(3)
C31 Fe1 C34 C35 -39.1(3)
C40 Fe1 C34 C35 81.8(4)
C32 Fe1 C34 C35 -83.8(3)
C33 Fe1 C34 C35 -121.1(4)
C36 Fe1 C34 C35 57.8(6)
C37 Fe1 C34 C35 -173.6(5)
C38 Fe1 C34 C33 -76.7(4)
C35 Fe1 C34 C33 121.1(4)
C39 Fe1 C34 C33 -116.8(3)
C31 Fe1 C34 C33 81.9(3)
C40 Fe1 C34 C33 -157.2(3)
C32 Fe1 C34 C33 37.3(3)
C36 Fe1 C34 C33 178.9(5)
C37 Fe1 C34 C33 -52.5(7)
C33 C34 C35 C31 1.5(6)
Fe1 C34 C35 C31 60.1(3)
C33 C34 C35 Fe1 -58.6(4)
C32 C31 C35 C34 -1.5(6)
C3 C31 C35 C34 -177.3(5)
Fe1 C31 C35 C34 -60.5(4)
C32 C31 C35 Fe1 59.0(4)
C3 C31 C35 Fe1 -116.8(5)
C38 Fe1 C35 C34 -41.5(7)
C39 Fe1 C35 C34 -73.5(4)
C31 Fe1 C35 C34 117.7(4)
C40 Fe1 C35 C34 -115.9(3)
C32 Fe1 C35 C34 79.9(3)
C33 Fe1 C35 C34 36.5(3)
C36 Fe1 C35 C34 -156.5(3)
C37 Fe1 C35 C34 172.7(6)
C38 Fe1 C35 C31 -159.2(5)
C39 Fe1 C35 C31 168.8(3)
C40 Fe1 C35 C31 126.4(3)
C34 Fe1 C35 C31 -117.7(4)
C32 Fe1 C35 C31 -37.8(3)
C33 Fe1 C35 C31 -81.2(3)
C36 Fe1 C35 C31 85.8(3)
C37 Fe1 C35 C31 55.0(7)
C38 Fe1 C36 C40 -81.9(4)
C35 Fe1 C36 C40 75.1(4)
C39 Fe1 C36 C40 -37.9(3)
C31 Fe1 C36 C40 120.8(3)
C34 Fe1 C36 C40 33.2(7)
C32 Fe1 C36 C40 165.7(3)
C33 Fe1 C36 C40 -149.1(6)
C37 Fe1 C36 C40 -119.9(5)
C38 Fe1 C36 C37 38.0(3)
C35 Fe1 C36 C37 -165.0(3)
C39 Fe1 C36 C37 82.0(3)
C31 Fe1 C36 C37 -119.3(3)
C40 Fe1 C36 C37 119.9(5)
C34 Fe1 C36 C37 153.1(5)
C32 Fe1 C36 C37 -74.4(4)
C33 Fe1 C36 C37 -29.2(8)
C40 C36 C37 C38 0.5(6)
Fe1 C36 C37 C38 -58.5(4)
C40 C36 C37 Fe1 58.9(4)
C38 Fe1 C37 C36 -118.9(5)
C35 Fe1 C37 C36 41.0(8)
C39 Fe1 C37 C36 -81.1(3)
C31 Fe1 C37 C36 83.0(4)
C40 Fe1 C37 C36 -37.0(3)
C34 Fe1 C37 C36 -151.8(5)
C32 Fe1 C37 C36 126.8(3)
C33 Fe1 C37 C36 169.8(3)
C35 Fe1 C37 C38 159.9(6)
C39 Fe1 C37 C38 37.7(3)
C31 Fe1 C37 C38 -158.1(3)
C40 Fe1 C37 C38 81.8(3)
C34 Fe1 C37 C38 -33.0(7)
C32 Fe1 C37 C38 -114.4(3)
C33 Fe1 C37 C38 -71.4(4)
C36 Fe1 C37 C38 118.9(5)
C36 C37 C38 C39 -0.9(6)
Fe1 C37 C38 C39 -60.2(4)
C36 C37 C38 Fe1 59.3(4)
C35 Fe1 C38 C39 -44.5(7)
C31 Fe1 C38 C39 176.6(4)
C40 Fe1 C38 C39 38.2(3)
C34 Fe1 C38 C39 -74.4(3)
C32 Fe1 C38 C39 -155.7(3)
C33 Fe1 C38 C39 -115.2(3)
C36 Fe1 C38 C39 81.5(3)
C37 Fe1 C38 C39 119.2(4)
C35 Fe1 C38 C37 -163.7(5)
C39 Fe1 C38 C37 -119.2(4)
C31 Fe1 C38 C37 57.5(6)
C40 Fe1 C38 C37 -81.0(3)
C34 Fe1 C38 C37 166.4(3)
C32 Fe1 C38 C37 85.1(3)
C33 Fe1 C38 C37 125.7(3)
C36 Fe1 C38 C37 -37.6(3)
C37 C38 C39 C40 0.9(6)
Fe1 C38 C39 C40 -59.7(4)
C37 C38 C39 Fe1 60.7(4)
C35 Fe1 C39 C38 161.0(3)
C31 Fe1 C39 C38 -176.4(5)
C40 Fe1 C39 C38 -118.5(4)
C34 Fe1 C39 C38 121.1(3)
C32 Fe1 C39 C38 53.5(6)
C33 Fe1 C39 C38 80.4(3)
C36 Fe1 C39 C38 -81.2(3)
C37 Fe1 C39 C38 -37.7(3)
C38 Fe1 C39 C40 118.5(4)
C35 Fe1 C39 C40 -80.5(4)
C31 Fe1 C39 C40 -57.9(6)
C34 Fe1 C39 C40 -120.5(3)
C32 Fe1 C39 C40 172.0(4)
C33 Fe1 C39 C40 -161.2(3)
C36 Fe1 C39 C40 37.3(3)
C37 Fe1 C39 C40 80.8(3)
C37 C36 C40 C39 0.1(6)
Fe1 C36 C40 C39 59.3(4)
C37 C36 C40 Fe1 -59.2(4)
C38 C39 C40 C36 -0.6(6)
Fe1 C39 C40 C36 -60.0(4)
C38 C39 C40 Fe1 59.3(4)
C38 Fe1 C40 C36 81.2(3)
C35 Fe1 C40 C36 -123.3(3)
C39 Fe1 C40 C36 119.3(5)
C31 Fe1 C40 C36 -81.6(4)
C34 Fe1 C40 C36 -165.8(3)
C32 Fe1 C40 C36 -47.3(10)
C33 Fe1 C40 C36 159.6(5)
C37 Fe1 C40 C36 37.2(3)
C38 Fe1 C40 C39 -38.1(3)
C35 Fe1 C40 C39 117.5(3)
C31 Fe1 C40 C39 159.2(3)
C34 Fe1 C40 C39 75.0(4)
C32 Fe1 C40 C39 -166.5(8)
C33 Fe1 C40 C39 40.3(7)
C36 Fe1 C40 C39 -119.3(5)
C37 Fe1 C40 C39 -82.1(3)
C3 C2 C42 N43 1(14)
C1 C2 C42 N43 -179(100)
